data_4120338
loop_
_publ_author_name
'Yan Li'
'Kartik Chandra Mondal'
'Herbert W. Roesky'
'Hongping Zhu'
'Peter Stollberg'
'Regine Herbst-Irmer'
'Dietmar Stalke'
'Diego M. Andrada'

_publ_contact_author_address
;Institute of Inorganic Chemistry
Georg-August-University
Tammannstrasse 4
37077 Goettingen
Germany
;
_publ_contact_author_email hroesky@gwdg.de
_publ_contact_author_fax +495513933373
_publ_contact_author_name 'Herbert W. Roesky'
_publ_contact_author_phone +495513933001
_publ_section_title
;
 Acyclic Germylones: Congeners of Allenes with a Central Germanium Atom
;
_journal_name_full 'Journal of the American Chemical Society'
_journal_page_first 12422
_journal_page_last 12428
_journal_paper_doi 10.1021/ja406112u
_journal_volume 135
_journal_year 2013
_chemical_formula_moiety 'C40 H64 N2 O'
_chemical_formula_sum 'C40 H64 N2 O'
_chemical_formula_weight 588.93
_chemical_name_systematic
;
 ?
;
_space_group_crystal_system triclinic
_space_group_IT_number 2
_space_group_name_Hall '-P 1'
_space_group_name_H-M_alt 'P -1'
_symmetry_space_group_name_Hall '-P 1'
_symmetry_space_group_name_H-M 'P -1'
_atom_sites_solution_hydrogens geom
_audit_creation_method SHELXL-2013
_cell_angle_alpha 79.745(2)
_cell_angle_beta 86.649(2)
_cell_angle_gamma 78.006(2)
_cell_formula_units_Z 2
_cell_length_a 10.794(2)
_cell_length_b 11.871(2)
_cell_length_c 14.700(3)
_cell_measurement_reflns_used 8405
_cell_measurement_temperature 100(2)
_cell_measurement_theta_max 26.007
_cell_measurement_theta_min 2.348
_cell_volume 1812.6(6)
_computing_cell_refinement 'SAINT V7.68A'
_computing_data_collection 'APEX2 v2012.2'
_computing_data_reduction 'SAINT V7.68A'
_computing_molecular_graphics 'XP Version 5.1'
_computing_publication_material 'XP Version 5.1'
_computing_structure_refinement 'SHELXL-2013 (Sheldrick, 2013)'
_computing_structure_solution 'SHELXS-2012 (Sheldrick, 2012)'
_diffrn_ambient_temperature 100(2)
_diffrn_measured_fraction_theta_full 0.998
_diffrn_measured_fraction_theta_max 0.997
_diffrn_measurement_device_type 'Bruker Smart APEX II Quazar'
_diffrn_measurement_method 'omega scans'
_diffrn_radiation_type MoK\a
_diffrn_radiation_wavelength 0.71073
_diffrn_reflns_av_R_equivalents 0.0402
_diffrn_reflns_av_unetI/netI 0.0340
_diffrn_reflns_Laue_measured_fraction_full 0.998
_diffrn_reflns_Laue_measured_fraction_max 0.997
_diffrn_reflns_limit_h_max 13
_diffrn_reflns_limit_h_min -13
_diffrn_reflns_limit_k_max 14
_diffrn_reflns_limit_k_min -14
_diffrn_reflns_limit_l_max 18
_diffrn_reflns_limit_l_min -18
_diffrn_reflns_number 34284
_diffrn_reflns_point_group_measured_fraction_full 0.998
_diffrn_reflns_point_group_measured_fraction_max 0.997
_diffrn_reflns_theta_full 25.242
_diffrn_reflns_theta_max 26.021
_diffrn_reflns_theta_min 1.408
_diffrn_source 'INCOATEC Mo Microsource'
_exptl_absorpt_coefficient_mu 0.063
_exptl_absorpt_correction_T_max 0.8620
_exptl_absorpt_correction_T_min 0.7627
_exptl_absorpt_correction_type multi-scan
_exptl_absorpt_process_details SADABS-2012/1
_exptl_crystal_colour colorless
_exptl_crystal_density_diffrn 1.079
_exptl_crystal_description plate
_exptl_crystal_F_000 652
_exptl_crystal_size_max 0.177
_exptl_crystal_size_mid 0.170
_exptl_crystal_size_min 0.060
_refine_diff_density_max 0.252
_refine_diff_density_min -0.195
_refine_diff_density_rms 0.039
_refine_ls_extinction_coef 0.0020(7)
_refine_ls_extinction_expression Fc^*^=kFc[1+0.001xFc^2^\l^3^/sin(2\q)]^-1/4^
_refine_ls_extinction_method SHELXL
_refine_ls_goodness_of_fit_ref 1.046
_refine_ls_hydrogen_treatment constr
_refine_ls_matrix_type full
_refine_ls_number_parameters 405
_refine_ls_number_reflns 7127
_refine_ls_number_restraints 0
_refine_ls_restrained_S_all 1.046
_refine_ls_R_factor_all 0.0604
_refine_ls_R_factor_gt 0.0453
_refine_ls_shift/su_max 0.001
_refine_ls_shift/su_mean 0.000
_refine_ls_structure_factor_coef Fsqd
_refine_ls_weighting_details
;
 w=1/[\s^2^(Fo^2^)+(0.0462P)^2^+0.7305P]
 where P=(Fo^2^+2Fc^2^)/3
;
_refine_ls_weighting_scheme calc
_refine_ls_wR_factor_gt 0.1075
_refine_ls_wR_factor_ref 0.1137
_reflns_Friedel_coverage 0.000
_reflns_number_gt 5643
_reflns_number_total 7127
_reflns_threshold_expression 'I > 2\s(I)'
_cod_data_source_file ja406112u_si_002.cif
_cod_data_source_block p-1_a
_cod_database_code 4120338
_shelx_space_group_comment
;
The symmetry employed for this shelxl refinement is uniquely defined
by the following loop, which should always be used as a source of
symmetry information in preference to the above space-group names.
They are only intended as comments.
;
_shelx_estimated_absorpt_t_min 0.989
_shelx_estimated_absorpt_t_max 0.996
_shelxl_version_number 2013-2

loop_
_space_group_symop_operation_xyz
'x, y, z'
'-x, -y, -z'

loop_
_atom_site_label
_atom_site_type_symbol
_atom_site_fract_x
_atom_site_fract_y
_atom_site_fract_z
_atom_site_U_iso_or_equiv
_atom_site_adp_type
_atom_site_occupancy
_atom_site_site_symmetry_order
_atom_site_calc_flag
_atom_site_refinement_flags_posn
_atom_site_refinement_flags_adp
O1 O 0.23029(9) 0.25555(8) 0.25923(6) 0.0171(2) Uani 1 1 d . .
N1 N 0.26482(11) 0.40629(10) 0.33233(8) 0.0160(3) Uani 1 1 d . .
N2 N 0.20291(12) 0.10625(11) 0.18076(8) 0.0184(3) Uani 1 1 d . .
C1 C 0.19121(14) 0.31780(12) 0.33594(9) 0.0164(3) Uani 1 1 d . .
H1 H 0.2084 0.2615 0.3952 0.020 Uiso 1 1 calc R U
C2 C 0.04907(14) 0.38291(13) 0.33695(10) 0.0182(3) Uani 1 1 d . .
C3 C 0.05840(14) 0.50391(13) 0.35767(10) 0.0196(3) Uani 1 1 d . .
H3A H -0.0095 0.5651 0.3260 0.023 Uiso 1 1 calc R U
H3B H 0.0491 0.5045 0.4250 0.023 Uiso 1 1 calc R U
C4 C 0.18892(14) 0.52711(12) 0.32229(9) 0.0174(3) Uani 1 1 d . .
C5 C 0.39217(14) 0.37052(12) 0.36412(10) 0.0168(3) Uani 1 1 d . .
C6 C 0.49394(14) 0.36661(13) 0.29899(10) 0.0192(3) Uani 1 1 d . .
C7 C 0.61650(15) 0.32048(13) 0.32953(11) 0.0223(3) Uani 1 1 d . .
H7 H 0.6853 0.3185 0.2861 0.027 Uiso 1 1 calc R U
C8 C 0.64031(15) 0.27738(13) 0.42196(11) 0.0240(3) Uani 1 1 d . .
H8 H 0.7243 0.2438 0.4414 0.029 Uiso 1 1 calc R U
C9 C 0.54084(15) 0.28348(13) 0.48593(10) 0.0219(3) Uani 1 1 d . .
H9 H 0.5578 0.2549 0.5495 0.026 Uiso 1 1 calc R U
C10 C 0.41649(14) 0.33061(13) 0.45925(10) 0.0183(3) Uani 1 1 d . .
C11 C -0.02426(15) 0.32090(14) 0.41621(11) 0.0244(4) Uani 1 1 d . .
H11A H -0.1107 0.3663 0.4202 0.037 Uiso 1 1 calc R U
H11B H 0.0184 0.3139 0.4746 0.037 Uiso 1 1 calc R U
H11C H -0.0273 0.2428 0.4045 0.037 Uiso 1 1 calc R U
C12 C -0.01870(15) 0.39325(14) 0.24580(10) 0.0220(3) Uani 1 1 d . .
H12A H 0.0316 0.4265 0.1941 0.033 Uiso 1 1 calc R U
H12B H -0.1024 0.4443 0.2480 0.033 Uiso 1 1 calc R U
H12C H -0.0284 0.3156 0.2372 0.033 Uiso 1 1 calc R U
C13 C 0.24044(15) 0.60163(13) 0.37972(10) 0.0216(3) Uani 1 1 d . .
H13A H 0.3270 0.6077 0.3586 0.032 Uiso 1 1 calc R U
H13B H 0.2409 0.5652 0.4450 0.032 Uiso 1 1 calc R U
H13C H 0.1865 0.6799 0.3725 0.032 Uiso 1 1 calc R U
C14 C 0.18235(15) 0.59182(13) 0.22150(10) 0.0223(3) Uani 1 1 d . .
H14A H 0.2649 0.6109 0.2018 0.033 Uiso 1 1 calc R U
H14B H 0.1179 0.6640 0.2172 0.033 Uiso 1 1 calc R U
H14C H 0.1601 0.5417 0.1814 0.033 Uiso 1 1 calc R U
C15 C 0.47363(15) 0.41328(14) 0.19682(10) 0.0219(3) Uani 1 1 d . .
H15 H 0.3809 0.4269 0.1853 0.026 Uiso 1 1 calc R U
C16 C 0.51587(17) 0.53101(15) 0.17084(11) 0.0298(4) Uani 1 1 d . .
H16A H 0.6079 0.5187 0.1765 0.045 Uiso 1 1 calc R U
H16B H 0.4740 0.5839 0.2125 0.045 Uiso 1 1 calc R U
H16C H 0.4927 0.5655 0.1070 0.045 Uiso 1 1 calc R U
C17 C 0.54305(17) 0.32897(17) 0.13459(12) 0.0338(4) Uani 1 1 d . .
H17A H 0.5197 0.3600 0.0702 0.051 Uiso 1 1 calc R U
H17B H 0.5193 0.2527 0.1533 0.051 Uiso 1 1 calc R U
H17C H 0.6347 0.3201 0.1404 0.051 Uiso 1 1 calc R U
C18 C 0.31368(15) 0.33777(13) 0.53506(10) 0.0201(3) Uani 1 1 d . .
H18 H 0.2317 0.3789 0.5055 0.024 Uiso 1 1 calc R U
C19 C 0.34264(17) 0.40911(15) 0.60582(11) 0.0278(4) Uani 1 1 d . .
H19A H 0.3588 0.4844 0.5734 0.042 Uiso 1 1 calc R U
H19B H 0.4176 0.3660 0.6406 0.042 Uiso 1 1 calc R U
H19C H 0.2700 0.4224 0.6486 0.042 Uiso 1 1 calc R U
C20 C 0.29641(16) 0.21750(14) 0.58650(11) 0.0268(4) Uani 1 1 d . .
H20A H 0.2778 0.1711 0.5421 0.040 Uiso 1 1 calc R U
H20B H 0.2261 0.2274 0.6315 0.040 Uiso 1 1 calc R U
H20C H 0.3744 0.1772 0.6188 0.040 Uiso 1 1 calc R U
C21 C 0.19627(14) 0.14130(12) 0.26975(10) 0.0178(3) Uani 1 1 d . .
H21 H 0.1072 0.1478 0.2944 0.021 Uiso 1 1 calc R U
C22 C 0.28410(15) 0.03961(13) 0.33396(10) 0.0228(3) Uani 1 1 d . .
C23 C 0.31481(17) -0.05848(14) 0.27433(11) 0.0264(4) Uani 1 1 d . .
H23A H 0.4022 -0.1035 0.2855 0.032 Uiso 1 1 calc R U
H23B H 0.2554 -0.1127 0.2903 0.032 Uiso 1 1 calc R U
C24 C 0.30111(15) 0.00054(13) 0.17252(11) 0.0232(3) Uani 1 1 d . .
C25 C 0.09753(14) 0.15246(12) 0.12070(10) 0.0172(3) Uani 1 1 d . .
C26 C 0.10750(14) 0.24151(13) 0.04454(10) 0.0189(3) Uani 1 1 d . .
C27 C 0.00100(15) 0.29199(14) -0.00891(10) 0.0235(3) Uani 1 1 d . .
H27 H 0.0073 0.3518 -0.0603 0.028 Uiso 1 1 calc R U
C28 C -0.11292(15) 0.25708(15) 0.01121(11) 0.0257(4) Uani 1 1 d . .
H28 H -0.1846 0.2935 -0.0254 0.031 Uiso 1 1 calc R U
C29 C -0.12234(15) 0.16866(14) 0.08510(11) 0.0235(3) Uani 1 1 d . .
H29 H -0.2009 0.1444 0.0984 0.028 Uiso 1 1 calc R U
C30 C -0.01873(14) 0.11456(13) 0.14036(10) 0.0198(3) Uani 1 1 d . .
C31 C 0.20977(18) 0.00030(14) 0.42182(11) 0.0308(4) Uani 1 1 d . .
H31A H 0.1835 0.0656 0.4558 0.046 Uiso 1 1 calc R U
H31B H 0.2636 -0.0648 0.4609 0.046 Uiso 1 1 calc R U
H31C H 0.1347 -0.0250 0.4049 0.046 Uiso 1 1 calc R U
C32 C 0.40574(16) 0.07141(14) 0.36090(12) 0.0283(4) Uani 1 1 d . .
H32A H 0.4500 0.1027 0.3050 0.042 Uiso 1 1 calc R U
H32B H 0.4607 0.0014 0.3937 0.042 Uiso 1 1 calc R U
H32C H 0.3844 0.1305 0.4012 0.042 Uiso 1 1 calc R U
C33 C 0.25841(17) -0.07661(15) 0.11303(12) 0.0296(4) Uani 1 1 d . .
H33A H 0.2392 -0.0320 0.0510 0.044 Uiso 1 1 calc R U
H33B H 0.1824 -0.1027 0.1411 0.044 Uiso 1 1 calc R U
H33C H 0.3262 -0.1448 0.1087 0.044 Uiso 1 1 calc R U
C34 C 0.42705(16) 0.03057(15) 0.13155(12) 0.0306(4) Uani 1 1 d . .
H34A H 0.4163 0.0662 0.0663 0.046 Uiso 1 1 calc R U
H34B H 0.4926 -0.0410 0.1367 0.046 Uiso 1 1 calc R U
H34C H 0.4526 0.0856 0.1656 0.046 Uiso 1 1 calc R U
C35 C 0.23017(15) 0.28426(13) 0.01870(10) 0.0211(3) Uani 1 1 d . .
H35 H 0.2911 0.2488 0.0696 0.025 Uiso 1 1 calc R U
C36 C 0.28842(17) 0.24298(15) -0.07041(11) 0.0304(4) Uani 1 1 d . .
H36A H 0.2339 0.2821 -0.1225 0.046 Uiso 1 1 calc R U
H36B H 0.2960 0.1582 -0.0638 0.046 Uiso 1 1 calc R U
H36C H 0.3726 0.2623 -0.0818 0.046 Uiso 1 1 calc R U
C37 C 0.21174(16) 0.41703(14) 0.00836(11) 0.0261(4) Uani 1 1 d . .
H37A H 0.2944 0.4399 -0.0010 0.039 Uiso 1 1 calc R U
H37B H 0.1703 0.4425 0.0644 0.039 Uiso 1 1 calc R U
H37C H 0.1587 0.4539 -0.0450 0.039 Uiso 1 1 calc R U
C38 C -0.03681(15) 0.01631(13) 0.21932(10) 0.0228(3) Uani 1 1 d . .
H38 H 0.0468 -0.0171 0.2491 0.027 Uiso 1 1 calc R U
C39 C -0.08168(17) -0.08201(15) 0.18343(12) 0.0324(4) Uani 1 1 d . .
H39A H -0.1684 -0.0538 0.1613 0.049 Uiso 1 1 calc R U
H39B H -0.0797 -0.1489 0.2336 0.049 Uiso 1 1 calc R U
H39C H -0.0255 -0.1061 0.1325 0.049 Uiso 1 1 calc R U
C40 C -0.13158(17) 0.06072(15) 0.29322(11) 0.0295(4) Uani 1 1 d . .
H40A H -0.1045 0.1248 0.3152 0.044 Uiso 1 1 calc R U
H40B H -0.1350 -0.0031 0.3451 0.044 Uiso 1 1 calc R U
H40C H -0.2158 0.0888 0.2665 0.044 Uiso 1 1 calc R U

loop_
_atom_site_aniso_label
_atom_site_aniso_U_11
_atom_site_aniso_U_22
_atom_site_aniso_U_33
_atom_site_aniso_U_23
_atom_site_aniso_U_13
_atom_site_aniso_U_12
O1 0.0200(5) 0.0142(5) 0.0171(5) -0.0028(4) 0.0006(4) -0.0038(4)
N1 0.0153(6) 0.0135(6) 0.0189(6) -0.0009(5) -0.0022(5) -0.0031(5)
N2 0.0195(7) 0.0153(6) 0.0194(6) -0.0033(5) -0.0016(5) -0.0003(5)
C1 0.0186(8) 0.0164(7) 0.0144(7) -0.0018(5) -0.0001(5) -0.0049(6)
C2 0.0151(8) 0.0191(8) 0.0206(7) -0.0057(6) 0.0013(6) -0.0027(6)
C3 0.0175(8) 0.0201(8) 0.0210(7) -0.0051(6) 0.0002(6) -0.0024(6)
C4 0.0191(8) 0.0147(7) 0.0177(7) -0.0016(6) -0.0013(6) -0.0024(6)
C5 0.0170(8) 0.0134(7) 0.0202(7) -0.0012(6) -0.0007(6) -0.0044(6)
C6 0.0204(8) 0.0148(7) 0.0224(7) -0.0015(6) 0.0010(6) -0.0057(6)
C7 0.0166(8) 0.0208(8) 0.0283(8) -0.0002(6) 0.0033(6) -0.0053(6)
C8 0.0175(8) 0.0191(8) 0.0332(9) 0.0039(6) -0.0043(6) -0.0050(6)
C9 0.0235(8) 0.0193(8) 0.0222(7) 0.0029(6) -0.0064(6) -0.0066(7)
C10 0.0198(8) 0.0156(7) 0.0204(7) -0.0012(6) -0.0018(6) -0.0067(6)
C11 0.0220(8) 0.0253(9) 0.0280(8) -0.0085(7) 0.0060(6) -0.0083(7)
C12 0.0177(8) 0.0219(8) 0.0267(8) -0.0072(6) -0.0037(6) -0.0009(6)
C13 0.0247(9) 0.0177(8) 0.0229(8) -0.0037(6) -0.0015(6) -0.0050(6)
C14 0.0245(9) 0.0187(8) 0.0213(7) 0.0005(6) -0.0033(6) -0.0015(6)
C15 0.0206(8) 0.0252(8) 0.0197(7) -0.0018(6) 0.0028(6) -0.0065(7)
C16 0.0311(10) 0.0334(10) 0.0236(8) 0.0047(7) 0.0020(7) -0.0124(8)
C17 0.0320(10) 0.0414(11) 0.0275(9) -0.0104(8) 0.0048(7) -0.0038(8)
C18 0.0215(8) 0.0221(8) 0.0164(7) -0.0011(6) -0.0023(6) -0.0048(6)
C19 0.0337(10) 0.0282(9) 0.0217(8) -0.0045(7) -0.0042(7) -0.0056(8)
C20 0.0301(9) 0.0294(9) 0.0202(8) 0.0011(7) 0.0017(7) -0.0091(7)
C21 0.0200(8) 0.0145(7) 0.0185(7) -0.0011(6) -0.0005(6) -0.0042(6)
C22 0.0268(9) 0.0152(8) 0.0244(8) -0.0003(6) -0.0053(6) -0.0010(7)
C23 0.0311(9) 0.0160(8) 0.0304(8) -0.0021(6) -0.0052(7) -0.0010(7)
C24 0.0238(9) 0.0167(8) 0.0277(8) -0.0047(6) -0.0017(6) 0.0002(6)
C25 0.0195(8) 0.0146(7) 0.0182(7) -0.0059(6) -0.0008(6) -0.0021(6)
C26 0.0216(8) 0.0175(7) 0.0184(7) -0.0070(6) 0.0016(6) -0.0032(6)
C27 0.0314(9) 0.0205(8) 0.0177(7) -0.0017(6) -0.0021(6) -0.0040(7)
C28 0.0224(9) 0.0287(9) 0.0249(8) -0.0056(7) -0.0061(6) -0.0005(7)
C29 0.0198(8) 0.0254(9) 0.0282(8) -0.0108(7) 0.0011(6) -0.0063(7)
C30 0.0228(8) 0.0178(8) 0.0206(7) -0.0075(6) 0.0012(6) -0.0049(6)
C31 0.0447(11) 0.0189(8) 0.0256(8) 0.0041(7) -0.0046(7) -0.0047(8)
C32 0.0291(9) 0.0217(8) 0.0312(9) -0.0027(7) -0.0092(7) 0.0023(7)
C33 0.0336(10) 0.0225(9) 0.0325(9) -0.0103(7) -0.0032(7) 0.0002(7)
C34 0.0237(9) 0.0299(9) 0.0359(9) -0.0077(7) 0.0017(7) 0.0015(7)
C35 0.0237(8) 0.0197(8) 0.0202(7) -0.0027(6) 0.0013(6) -0.0061(7)
C36 0.0341(10) 0.0302(9) 0.0305(9) -0.0104(7) 0.0101(7) -0.0127(8)
C37 0.0315(9) 0.0233(8) 0.0253(8) -0.0044(7) 0.0029(7) -0.0101(7)
C38 0.0248(9) 0.0186(8) 0.0255(8) -0.0023(6) 0.0013(6) -0.0073(7)
C39 0.0349(10) 0.0245(9) 0.0413(10) -0.0085(7) 0.0050(8) -0.0130(8)
C40 0.0319(10) 0.0286(9) 0.0306(9) -0.0064(7) 0.0073(7) -0.0127(8)

loop_
_atom_type_symbol
_atom_type_description
_atom_type_scat_dispersion_real
_atom_type_scat_dispersion_imag
_atom_type_scat_source
C C 0.0033 0.0016 'International Tables Vol C Tables 4.2.6.8 and 6.1.1.4'
H H 0.0000 0.0000 'International Tables Vol C Tables 4.2.6.8 and 6.1.1.4'
N N 0.0061 0.0033 'International Tables Vol C Tables 4.2.6.8 and 6.1.1.4'
O O 0.0106 0.0060 'International Tables Vol C Tables 4.2.6.8 and 6.1.1.4'

loop_
_geom_angle_atom_site_label_1
_geom_angle_atom_site_label_2
_geom_angle_atom_site_label_3
_geom_angle
C1 O1 C21 114.90(10)
C5 N1 C1 117.85(11)
C5 N1 C4 125.25(12)
C1 N1 C4 114.30(11)
C25 N2 C21 118.17(12)
C25 N2 C24 125.34(12)
C21 N2 C24 114.00(12)
N1 C1 O1 108.73(11)
N1 C1 C2 105.83(11)
O1 C1 C2 115.69(11)
N1 C1 H1 108.8
O1 C1 H1 108.8
C2 C1 H1 108.8
C11 C2 C12 108.98(12)
C11 C2 C3 109.29(12)
C12 C2 C3 111.70(12)
C11 C2 C1 110.01(12)
C12 C2 C1 113.88(12)
C3 C2 C1 102.80(11)
C4 C3 C2 107.41(12)
C4 C3 H3A 110.2
C2 C3 H3A 110.2
C4 C3 H3B 110.2
C2 C3 H3B 110.2
H3A C3 H3B 108.5
N1 C4 C13 112.07(12)
N1 C4 C3 101.06(11)
C13 C4 C3 112.35(12)
N1 C4 C14 113.18(12)
C13 C4 C14 107.43(12)
C3 C4 C14 110.79(12)
C6 C5 C10 119.82(14)
C6 C5 N1 119.42(12)
C10 C5 N1 120.59(12)
C7 C6 C5 119.11(13)
C7 C6 C15 118.97(13)
C5 C6 C15 121.91(13)
C8 C7 C6 121.30(14)
C8 C7 H7 119.4
C6 C7 H7 119.4
C7 C8 C9 119.53(15)
C7 C8 H8 120.2
C9 C8 H8 120.2
C8 C9 C10 121.50(14)
C8 C9 H9 119.3
C10 C9 H9 119.3
C9 C10 C5 118.69(13)
C9 C10 C18 117.76(13)
C5 C10 C18 123.54(13)
C2 C11 H11A 109.5
C2 C11 H11B 109.5
H11A C11 H11B 109.5
C2 C11 H11C 109.5
H11A C11 H11C 109.5
H11B C11 H11C 109.5
C2 C12 H12A 109.5
C2 C12 H12B 109.5
H12A C12 H12B 109.5
C2 C12 H12C 109.5
H12A C12 H12C 109.5
H12B C12 H12C 109.5
C4 C13 H13A 109.5
C4 C13 H13B 109.5
H13A C13 H13B 109.5
C4 C13 H13C 109.5
H13A C13 H13C 109.5
H13B C13 H13C 109.5
C4 C14 H14A 109.5
C4 C14 H14B 109.5
H14A C14 H14B 109.5
C4 C14 H14C 109.5
H14A C14 H14C 109.5
H14B C14 H14C 109.5
C6 C15 C17 113.12(14)
C6 C15 C16 109.81(13)
C17 C15 C16 109.55(13)
C6 C15 H15 108.1
C17 C15 H15 108.1
C16 C15 H15 108.1
C15 C16 H16A 109.5
C15 C16 H16B 109.5
H16A C16 H16B 109.5
C15 C16 H16C 109.5
H16A C16 H16C 109.5
H16B C16 H16C 109.5
C15 C17 H17A 109.5
C15 C17 H17B 109.5
H17A C17 H17B 109.5
C15 C17 H17C 109.5
H17A C17 H17C 109.5
H17B C17 H17C 109.5
C10 C18 C20 113.15(13)
C10 C18 C19 110.77(12)
C20 C18 C19 108.67(12)
C10 C18 H18 108.0
C20 C18 H18 108.0
C19 C18 H18 108.0
C18 C19 H19A 109.5
C18 C19 H19B 109.5
H19A C19 H19B 109.5
C18 C19 H19C 109.5
H19A C19 H19C 109.5
H19B C19 H19C 109.5
C18 C20 H20A 109.5
C18 C20 H20B 109.5
H20A C20 H20B 109.5
C18 C20 H20C 109.5
H20A C20 H20C 109.5
H20B C20 H20C 109.5
N2 C21 O1 108.99(11)
N2 C21 C22 106.00(12)
O1 C21 C22 115.53(12)
N2 C21 H21 108.7
O1 C21 H21 108.7
C22 C21 H21 108.7
C32 C22 C31 109.26(13)
C32 C22 C23 110.83(14)
C31 C22 C23 110.22(13)
C32 C22 C21 114.05(12)
C31 C22 C21 109.45(13)
C23 C22 C21 102.86(12)
C24 C23 C22 107.35(12)
C24 C23 H23A 110.2
C22 C23 H23A 110.2
C24 C23 H23B 110.2
C22 C23 H23B 110.2
H23A C23 H23B 108.5
N2 C24 C33 112.07(13)
N2 C24 C23 100.99(12)
C33 C24 C23 112.04(13)
N2 C24 C34 112.43(13)
C33 C24 C34 108.13(13)
C23 C24 C34 111.15(14)
C26 C25 C30 119.73(14)
C26 C25 N2 119.61(13)
C30 C25 N2 120.55(13)
C27 C26 C25 118.91(14)
C27 C26 C35 118.84(13)
C25 C26 C35 122.25(13)
C28 C27 C26 121.51(14)
C28 C27 H27 119.2
C26 C27 H27 119.2
C27 C28 C29 119.63(15)
C27 C28 H28 120.2
C29 C28 H28 120.2
C28 C29 C30 121.28(14)
C28 C29 H29 119.4
C30 C29 H29 119.4
C29 C30 C25 118.92(14)
C29 C30 C38 117.82(13)
C25 C30 C38 123.25(14)
C22 C31 H31A 109.5
C22 C31 H31B 109.5
H31A C31 H31B 109.5
C22 C31 H31C 109.5
H31A C31 H31C 109.5
H31B C31 H31C 109.5
C22 C32 H32A 109.5
C22 C32 H32B 109.5
H32A C32 H32B 109.5
C22 C32 H32C 109.5
H32A C32 H32C 109.5
H32B C32 H32C 109.5
C24 C33 H33A 109.5
C24 C33 H33B 109.5
H33A C33 H33B 109.5
C24 C33 H33C 109.5
H33A C33 H33C 109.5
H33B C33 H33C 109.5
C24 C34 H34A 109.5
C24 C34 H34B 109.5
H34A C34 H34B 109.5
C24 C34 H34C 109.5
H34A C34 H34C 109.5
H34B C34 H34C 109.5
C26 C35 C37 112.26(13)
C26 C35 C36 110.39(13)
C37 C35 C36 110.38(12)
C26 C35 H35 107.9
C37 C35 H35 107.9
C36 C35 H35 107.9
C35 C36 H36A 109.5
C35 C36 H36B 109.5
H36A C36 H36B 109.5
C35 C36 H36C 109.5
H36A C36 H36C 109.5
H36B C36 H36C 109.5
C35 C37 H37A 109.5
C35 C37 H37B 109.5
H37A C37 H37B 109.5
C35 C37 H37C 109.5
H37A C37 H37C 109.5
H37B C37 H37C 109.5
C30 C38 C40 111.89(13)
C30 C38 C39 111.24(13)
C40 C38 C39 109.14(13)
C30 C38 H38 108.1
C40 C38 H38 108.1
C39 C38 H38 108.1
C38 C39 H39A 109.5
C38 C39 H39B 109.5
H39A C39 H39B 109.5
C38 C39 H39C 109.5
H39A C39 H39C 109.5
H39B C39 H39C 109.5
C38 C40 H40A 109.5
C38 C40 H40B 109.5
H40A C40 H40B 109.5
C38 C40 H40C 109.5
H40A C40 H40C 109.5
H40B C40 H40C 109.5

loop_
_geom_bond_atom_site_label_1
_geom_bond_atom_site_label_2
_geom_bond_distance
O1 C1 1.4515(17)
O1 C21 1.4573(17)
N1 C5 1.4318(19)
N1 C1 1.4352(18)
N1 C4 1.4833(19)
N2 C25 1.4352(19)
N2 C21 1.4353(19)
N2 C24 1.483(2)
C1 C2 1.569(2)
C1 H1 1.0000
C2 C11 1.535(2)
C2 C12 1.538(2)
C2 C3 1.545(2)
C3 C4 1.535(2)
C3 H3A 0.9900
C3 H3B 0.9900
C4 C13 1.526(2)
C4 C14 1.5410(19)
C5 C6 1.413(2)
C5 C10 1.416(2)
C6 C7 1.390(2)
C6 C15 1.517(2)
C7 C8 1.383(2)
C7 H7 0.9500
C8 C9 1.384(2)
C8 H8 0.9500
C9 C10 1.393(2)
C9 H9 0.9500
C10 C18 1.527(2)
C11 H11A 0.9800
C11 H11B 0.9800
C11 H11C 0.9800
C12 H12A 0.9800
C12 H12B 0.9800
C12 H12C 0.9800
C13 H13A 0.9800
C13 H13B 0.9800
C13 H13C 0.9800
C14 H14A 0.9800
C14 H14B 0.9800
C14 H14C 0.9800
C15 C17 1.528(2)
C15 C16 1.537(2)
C15 H15 1.0000
C16 H16A 0.9800
C16 H16B 0.9800
C16 H16C 0.9800
C17 H17A 0.9800
C17 H17B 0.9800
C17 H17C 0.9800
C18 C20 1.535(2)
C18 C19 1.536(2)
C18 H18 1.0000
C19 H19A 0.9800
C19 H19B 0.9800
C19 H19C 0.9800
C20 H20A 0.9800
C20 H20B 0.9800
C20 H20C 0.9800
C21 C22 1.572(2)
C21 H21 1.0000
C22 C32 1.531(2)
C22 C31 1.533(2)
C22 C23 1.550(2)
C23 C24 1.537(2)
C23 H23A 0.9900
C23 H23B 0.9900
C24 C33 1.524(2)
C24 C34 1.539(2)
C25 C26 1.412(2)
C25 C30 1.417(2)
C26 C27 1.396(2)
C26 C35 1.519(2)
C27 C28 1.377(2)
C27 H27 0.9500
C28 C29 1.385(2)
C28 H28 0.9500
C29 C30 1.395(2)
C29 H29 0.9500
C30 C38 1.527(2)
C31 H31A 0.9800
C31 H31B 0.9800
C31 H31C 0.9800
C32 H32A 0.9800
C32 H32B 0.9800
C32 H32C 0.9800
C33 H33A 0.9800
C33 H33B 0.9800
C33 H33C 0.9800
C34 H34A 0.9800
C34 H34B 0.9800
C34 H34C 0.9800
C35 C37 1.528(2)
C35 C36 1.535(2)
C35 H35 1.0000
C36 H36A 0.9800
C36 H36B 0.9800
C36 H36C 0.9800
C37 H37A 0.9800
C37 H37B 0.9800
C37 H37C 0.9800
C38 C40 1.534(2)
C38 C39 1.536(2)
C38 H38 1.0000
C39 H39A 0.9800
C39 H39B 0.9800
C39 H39C 0.9800
C40 H40A 0.9800
C40 H40B 0.9800
C40 H40C 0.9800

loop_
_geom_torsion_atom_site_label_1
_geom_torsion_atom_site_label_2
_geom_torsion_atom_site_label_3
_geom_torsion_atom_site_label_4
_geom_torsion
C5 N1 C1 O1 -77.57(14)
C4 N1 C1 O1 119.71(12)
C5 N1 C1 C2 157.54(11)
C4 N1 C1 C2 -5.18(15)
C21 O1 C1 N1 160.73(11)
C21 O1 C1 C2 -80.40(14)
N1 C1 C2 C11 -129.69(12)
O1 C1 C2 C11 109.86(13)
N1 C1 C2 C12 107.65(13)
O1 C1 C2 C12 -12.81(17)
N1 C1 C2 C3 -13.37(14)
O1 C1 C2 C3 -133.82(12)
C11 C2 C3 C4 143.56(12)
C12 C2 C3 C4 -95.76(14)
C1 C2 C3 C4 26.74(14)
C5 N1 C4 C13 -20.04(18)
C1 N1 C4 C13 141.21(12)
C5 N1 C4 C3 -139.87(13)
C1 N1 C4 C3 21.38(14)
C5 N1 C4 C14 101.64(15)
C1 N1 C4 C14 -97.11(14)
C2 C3 C4 N1 -29.13(14)
C2 C3 C4 C13 -148.76(12)
C2 C3 C4 C14 91.08(14)
C1 N1 C5 C6 105.41(15)
C4 N1 C5 C6 -93.94(17)
C1 N1 C5 C10 -69.67(18)
C4 N1 C5 C10 90.97(17)
C10 C5 C6 C7 1.7(2)
N1 C5 C6 C7 -173.43(13)
C10 C5 C6 C15 -177.21(13)
N1 C5 C6 C15 7.7(2)
C5 C6 C7 C8 0.7(2)
C15 C6 C7 C8 179.65(14)
C6 C7 C8 C9 -2.1(2)
C7 C8 C9 C10 1.0(2)
C8 C9 C10 C5 1.4(2)
C8 C9 C10 C18 -177.79(14)
C6 C5 C10 C9 -2.7(2)
N1 C5 C10 C9 172.35(13)
C6 C5 C10 C18 176.42(13)
N1 C5 C10 C18 -8.5(2)
C7 C6 C15 C17 48.58(19)
C5 C6 C15 C17 -132.51(15)
C7 C6 C15 C16 -74.13(18)
C5 C6 C15 C16 104.77(16)
C9 C10 C18 C20 -64.82(18)
C5 C10 C18 C20 116.03(16)
C9 C10 C18 C19 57.49(18)
C5 C10 C18 C19 -121.66(15)
C25 N2 C21 O1 -81.15(15)
C24 N2 C21 O1 115.78(13)
C25 N2 C21 C22 153.91(12)
C24 N2 C21 C22 -9.16(16)
C1 O1 C21 N2 161.91(11)
C1 O1 C21 C22 -78.92(15)
N2 C21 C22 C32 109.95(14)
O1 C21 C22 C32 -10.84(18)
N2 C21 C22 C31 -127.32(13)
O1 C21 C22 C31 111.89(14)
N2 C21 C22 C23 -10.14(15)
O1 C21 C22 C23 -130.94(13)
C32 C22 C23 C24 -97.19(15)
C31 C22 C23 C24 141.73(14)
C21 C22 C23 C24 25.10(16)
C25 N2 C24 C33 -17.9(2)
C21 N2 C24 C33 143.74(13)
C25 N2 C24 C23 -137.34(14)
C21 N2 C24 C23 24.32(16)
C25 N2 C24 C34 104.12(16)
C21 N2 C24 C34 -94.22(15)
C22 C23 C24 N2 -29.73(16)
C22 C23 C24 C33 -149.16(14)
C22 C23 C24 C34 89.74(16)
C21 N2 C25 C26 104.54(15)
C24 N2 C25 C26 -94.49(17)
C21 N2 C25 C30 -71.63(17)
C24 N2 C25 C30 89.34(18)
C30 C25 C26 C27 1.2(2)
N2 C25 C26 C27 -174.98(13)
C30 C25 C26 C35 -178.74(13)
N2 C25 C26 C35 5.1(2)
C25 C26 C27 C28 0.2(2)
C35 C26 C27 C28 -179.87(14)
C26 C27 C28 C29 -1.1(2)
C27 C28 C29 C30 0.5(2)
C28 C29 C30 C25 0.8(2)
C28 C29 C30 C38 -178.89(14)
C26 C25 C30 C29 -1.7(2)
N2 C25 C30 C29 174.46(13)
C26 C25 C30 C38 178.00(13)
N2 C25 C30 C38 -5.8(2)
C27 C26 C35 C37 52.05(18)
C25 C26 C35 C37 -127.99(15)
C27 C26 C35 C36 -71.57(18)
C25 C26 C35 C36 108.39(16)
C29 C30 C38 C40 -65.12(18)
C25 C30 C38 C40 115.17(16)
C29 C30 C38 C39 57.24(19)
C25 C30 C38 C39 -122.47(16)
